data_1575286
loop_
_publ_author_name
'Pal, Prasanta'
'Bulgarevich, Kirill'
'Hanaki, Ryota'
'Kawabata, Kohsuke'
'Takimiya, Kazuo'

_publ_section_title
;
 Extension of the &#x3c0;-conjugated core of methylchalcogenolated
 polycyclic aromatic hydrocarbons: synthesis and characterization of
 1,4,7,10-tetrakis(methylthio)- and tetramethoxy-coronene.
;
_journal_issue 34
_journal_name_full 'Chemical science'
_journal_page_first 15368
_journal_page_last 15377
_journal_paper_doi 10.1039/d5sc03215f
_journal_volume 16
_journal_year 2025
_chemical_formula_moiety 'C26 H20 O4'
_chemical_formula_sum 'C26 H20 O4'
_chemical_formula_weight 396.42
_space_group_crystal_system triclinic
_space_group_IT_number 2
_space_group_name_Hall '-P 1'
_space_group_name_H-M_alt 'P -1'
_atom_sites_solution_hydrogens geom
_atom_sites_solution_primary dual
_audit_creation_date 2023-10-05
_audit_creation_method
;
Olex2 1.5-ac5-024
(compiled 2022.04.12 svn.rca3783a0 for Rigaku Oxford Diffraction, GUI svn.r6498)
;
_audit_update_record
;
2025-04-25 deposited with the CCDC.	2025-07-31 downloaded from the CCDC.
;
_cell_angle_alpha 85.8795(11)
_cell_angle_beta 75.9202(14)
_cell_angle_gamma 79.8080(14)
_cell_formula_units_Z 8
_cell_length_a 10.9472(2)
_cell_length_b 18.8237(3)
_cell_length_c 19.0718(2)
_cell_measurement_reflns_used 31319
_cell_measurement_temperature 200(2)
_cell_measurement_theta_max 77.3550
_cell_measurement_theta_min 3.3020
_cell_volume 3750.14(10)
_computing_cell_refinement 'CrysAlisPro 1.171.42.93a (Rigaku OD, 2023)'
_computing_data_collection 'CrysAlisPro 1.171.42.93a (Rigaku OD, 2023)'
_computing_data_reduction 'CrysAlisPro 1.171.42.93a (Rigaku OD, 2023)'
_computing_molecular_graphics 'Olex2 1.5-ac5-024 (Dolomanov et al., 2009)'
_computing_publication_material 'Olex2 1.5-ac5-024 (Dolomanov et al., 2009)'
_computing_structure_refinement 'SHELXL 2018/3 (Sheldrick, 2015)'
_computing_structure_solution 'SHELXT  (Sheldrick, 2015)'
_diffrn_ambient_temperature 200(2)
_diffrn_detector 'Hybrid Pixel Array Detector'
_diffrn_detector_area_resol_mean 10.0000
_diffrn_detector_type HyPix
_diffrn_measured_fraction_theta_full 0.996
_diffrn_measured_fraction_theta_max 0.954
_diffrn_measurement_details
;
List of Runs (angles in degrees, time in seconds):

  # Type    Start    End  Width  t~exp~   \w     \q     \k     \f   Frames
#--------------------------------------------------------------------------
  1  \w   -120.00 -37.00   0.50    0.20    --  -47.91 -50.00 150.00  166
  2  \w    -58.00  24.00   0.50    0.20    --  -47.91  50.00 -62.00  164
  3  \w    -23.00  54.00   0.50    0.20    --   47.91 -50.00 150.00  154
  4  \w     37.00 120.00   0.50    0.20    --   47.91  50.00 -62.00  166
  5  \w   -169.00 -86.00   0.50    1.00    --  -97.00 -50.00 150.00  166
  6  \w    -59.00 -25.00   0.50    1.00    --  -97.00  50.00 -62.00   68
  7  \w     94.00 175.00   0.50    1.00    --  104.77  50.00 -62.00  162
  8  \w    -28.00  26.00   0.50    0.20    --  -47.91  19.00  60.00  108
  9  \w    -24.00  24.00   0.50    0.20    --   47.91 -19.00  30.00   96
 10  \w    -23.00  61.00   0.50    0.20    --   47.91 -57.00 -30.00  168
 11  \w    -24.00  24.00   0.50    0.20    --   47.91 -19.00 150.00   96
 12  \w    -24.00  24.00   0.50    0.20    --   47.91 -19.00   0.00   96
 13  \w   -111.00 -28.00   0.50    1.00    --  -97.00 125.00 120.00  166
 14  \w   -169.00 -77.00   0.50    1.00    --  -97.00 -75.00 -50.80  184
 15  \w   -111.00 -28.00   0.50    1.00    --  -97.00 125.00  30.00  166
 16  \w   -111.00 -28.00   0.50    1.00    --  -97.00 125.00-120.00  166
 17  \w   -169.00 -77.00   0.50    1.00    --  -97.00 -75.00-149.49  184
 18  \w   -109.00 -25.00   0.50    1.00    --  -97.00  77.00 120.00  168
 19  \w    -68.00 -25.00   0.50    1.00    --  -97.00  57.00  60.00   86
 20  \w   -169.00 -84.00   0.50    1.00    --  -97.00 -56.00-122.59  170
 21  \w   -166.00 -82.00   0.50    1.00    --  -97.00-125.00 120.00  168
 22  \w   -111.00 -28.00   0.50    1.00    --  -97.00 125.00  60.00  166
 23  \w   -169.00 -86.00   0.50    1.00    --  -97.00 -52.00  20.88  166
 24  \w     37.00 109.00   0.50    1.00    --  104.77-114.00-134.84  144
 25  \w     36.00 111.00   0.50    1.00    --  104.77-125.00  30.00  150
 26  \w     35.00 106.00   0.50    1.00    --  104.77 -99.00  90.00  142
 27  \w     35.00 106.00   0.50    1.00    --  104.77 -99.00-120.00  142
 28  \w     35.00 106.00   0.50    1.00    --  104.77 -99.00 -30.00  142
 29  \w     33.00  64.00   0.50    1.00    --  104.77 -57.00 -30.00   62
 30  \w     35.00 106.00   0.50    1.00    --  104.77 -99.00 150.00  142
 31  \w     35.00 106.00   0.50    1.00    --  104.77 -99.00 -90.00  142
 32  \w     33.00  64.00   0.50    1.00    --  104.77 -57.00   0.00   62
 33  \w     97.00 175.00   0.50    1.00    --  104.77  37.00-120.00  156
 34  \w     44.00 106.00   0.50    1.00    --  104.77 -99.00   0.00  124
 35  \w     36.00 107.00   0.50    1.00    --  104.77-125.00-120.00  142
 36  \w     33.00  58.00   0.50    1.00    --  104.77 -57.00 -60.00   50
;
_diffrn_measurement_device 'four-circle diffractometer'
_diffrn_measurement_device_type 'ROD, Synergy Custom DW system, HyPix'
_diffrn_measurement_method '\w scans'
_diffrn_orient_matrix_type 'CrysAlisPro convention (1999,Acta A55,543-557)'
_diffrn_orient_matrix_UB_11 -0.1195934000
_diffrn_orient_matrix_UB_12 -0.0365761000
_diffrn_orient_matrix_UB_13 0.0217816000
_diffrn_orient_matrix_UB_21 0.0364247000
_diffrn_orient_matrix_UB_22 -0.0356503000
_diffrn_orient_matrix_UB_23 -0.0741090000
_diffrn_orient_matrix_UB_31 0.0775461000
_diffrn_orient_matrix_UB_32 -0.0656695000
_diffrn_orient_matrix_UB_33 0.0312676000
_diffrn_radiation_monochromator mirror
_diffrn_radiation_probe x-ray
_diffrn_radiation_type 'Cu K\a'
_diffrn_radiation_wavelength 1.54184
_diffrn_reflns_av_R_equivalents 0.0470
_diffrn_reflns_av_unetI/netI 0.0388
_diffrn_reflns_Laue_measured_fraction_full 0.996
_diffrn_reflns_Laue_measured_fraction_max 0.954
_diffrn_reflns_limit_h_max 13
_diffrn_reflns_limit_h_min -13
_diffrn_reflns_limit_k_max 22
_diffrn_reflns_limit_k_min -23
_diffrn_reflns_limit_l_max 23
_diffrn_reflns_limit_l_min -24
_diffrn_reflns_number 71916
_diffrn_reflns_point_group_measured_fraction_full 0.996
_diffrn_reflns_point_group_measured_fraction_max 0.954
_diffrn_reflns_theta_full 67.684
_diffrn_reflns_theta_max 77.644
_diffrn_reflns_theta_min 2.386
_diffrn_source 'Rotating-anode X-ray tube'
_diffrn_source_type 'Rigaku (Cu) X-ray Source'
_exptl_absorpt_coefficient_mu 0.761
_exptl_absorpt_correction_T_max 1.00000
_exptl_absorpt_correction_T_min 0.57050
_exptl_absorpt_correction_type multi-scan
_exptl_absorpt_process_details
;
CrysAlisPro 1.171.42.93a (Rigaku Oxford Diffraction, 2023)
Empirical absorption correction using spherical harmonics,
implemented in SCALE3 ABSPACK scaling algorithm.
;
_exptl_crystal_colour green
_exptl_crystal_colour_primary green
_exptl_crystal_density_diffrn 1.404
_exptl_crystal_description prism
_exptl_crystal_F_000 1664
_refine_diff_density_max 0.273
_refine_diff_density_min -0.263
_refine_diff_density_rms 0.048
_refine_ls_extinction_method none
_refine_ls_goodness_of_fit_ref 1.026
_refine_ls_hydrogen_treatment constr
_refine_ls_matrix_type full
_refine_ls_number_parameters 1179
_refine_ls_number_reflns 15224
_refine_ls_number_restraints 0
_refine_ls_restrained_S_all 1.026
_refine_ls_R_factor_all 0.0632
_refine_ls_R_factor_gt 0.0503
_refine_ls_shift/su_max 0.000
_refine_ls_shift/su_mean 0.000
_refine_ls_structure_factor_coef Fsqd
_refine_ls_weighting_details 'w=1/[\s^2^(Fo^2^)+(0.0693P)^2^+1.6508P] where P=(Fo^2^+2Fc^2^)/3'
_refine_ls_weighting_scheme calc
_refine_ls_wR_factor_gt 0.1445
_refine_ls_wR_factor_ref 0.1540
_reflns_Friedel_coverage 0.000
_reflns_number_gt 11678
_reflns_number_total 15224
_reflns_threshold_expression 'I > 2\s(I)'
_cod_data_source_file d5sc03215f2.cif
_cod_data_source_block 231005_mo-benzoperylene_prism_200k_auto
_cod_depositor_comments 'Adding full bibliography for 1575279--1575293.cif.'
_cod_original_cell_volume 3750.11(11)
_cod_database_code 1575286
_shelx_shelxl_version_number 2018/3
_chemical_oxdiff_formula 'C H O'
_chemical_oxdiff_usercomment ' '
_shelx_space_group_comment
;
The symmetry employed for this shelxl refinement is uniquely defined
by the following loop, which should always be used as a source of
symmetry information in preference to the above space-group names.
They are only intended as comments.
;
_olex2_refinement_description
;
1. Fixed Uiso
 At 1.2 times of:
  All C(H) groups
 At 1.5 times of:
  All C(H,H,H) groups
2. Others
 Fixed Sof: H11(0.25) H49(0.4) H65(0.75) H35(0.6) H17(0.75) H41(0.4) H84(0.25)
 H32(0.6) H72(0.25) H14(0.25) H4(0.75) H77(0.75) H111(0.4) H103(0.6) H97(0.4)
 H106(0.6) C13(0.75) H13(0.75) C12(0.75) H12(0.75) C86(0.75) H86(0.75)
 C85(0.75) H85(0.75) C62(0.75) H62A(0.75) H62B(0.75) H62C(0.75) C48(0.6)
 H48(0.6) C110(0.6) H110(0.6) C109(0.6) H109(0.6) C47(0.6) H47(0.6) C104(0.4)
 H104(0.4) C105(0.4) H105(0.4) C33(0.4) H33(0.4) C34(0.4) H34(0.4) C23(0.25)
 H23(0.25) C25(0.25) H25(0.25) C27(0.25) H27(0.25) C29(0.25) H29(0.25)
 C55(0.25) H55A(0.25) H55B(0.25) H55C(0.25)
3.a Aromatic/amide H refined with riding coordinates:
 C11(H11), C49(H49), C65(H65), C35(H35), C19(H19), C17(H17), C41(H41),
 C16(H16), C67(H67), C37(H37), C84(H84), C51(H51), C32(H32), C72(H72), C53(H53),
  C14(H14), C4(H4), C21(H21), C82(H82), C39(H39), C113(H113), C77(H77), C2(H2),
 C111(H111), C74(H74), C103(H103), C79(H79), C101(H101), C115(H115), C97(H97),
 C106(H106), C13(H13), C12(H12), C99(H99), C86(H86), C85(H85), C48(H48),
 C110(H110), C109(H109), C47(H47), C104(H104), C105(H105), C33(H33), C34(H34),
 C23(H23), C25(H25), C27(H27), C29(H29)
3.b Idealised Me refined as rotating group:
 C26(H26A,H26B,H26C), C56(H56A,H56B,H56C), C92(H92A,H92B,H92C), C30(H30A,H30B,
 H30C), C24(H24A,H24B,H24C), C28(H28A,H28B,H28C), C60(H60A,H60B,H60C), C58(H58A,
 H58B,H58C), C90(H90A,H90B,H90C), C118(H11A,H11B,H11C), C81(H81A,H81B,H81C),
 C88(H88A,H88B,H88C), C124(H12A,H12B,H12C), C62(H62A,H62B,H62C), C120(H12D,H12E,
 H12F), C122(H12G,H12H,H12I), C55(H55A,H55B,H55C)
;
_olex2_submission_special_instructions 'No special instructions were received'
_oxdiff_exptl_absorpt_empirical_details
;
Empirical correction (ABSPACK) includes:
- Absorption correction using spherical harmonics
- Frame scaling
;
_oxdiff_exptl_absorpt_empirical_full_max 1.575
_oxdiff_exptl_absorpt_empirical_full_min 0.666

loop_
_space_group_symop_operation_xyz
'x, y, z'
'-x, -y, -z'

loop_
_atom_site_label
_atom_site_type_symbol
_atom_site_fract_x
_atom_site_fract_y
_atom_site_fract_z
_atom_site_U_iso_or_equiv
_atom_site_adp_type
_atom_site_occupancy
_atom_site_site_symmetry_order
_atom_site_calc_flag
_atom_site_refinement_flags_posn
_atom_site_refinement_flags_adp
_atom_site_refinement_flags_occupancy
_atom_site_disorder_assembly
_atom_site_disorder_group
O25 O -0.92866(13) 0.62935(7) 0.59221(8) 0.0461(3) Uani 1 1 d . . . . .
O55 O 0.29998(14) 0.02293(8) 0.64631(7) 0.0473(3) Uani 1 1 d . . . . .
O91 O 0.26276(14) 0.13485(7) 0.08710(8) 0.0470(3) Uani 1 1 d . . . . .
O23 O -0.26784(13) 0.68802(7) 0.52793(8) 0.0461(3) Uani 1 1 d . . . . .
O61 O -0.27210(15) 0.17157(8) 0.30299(7) 0.0489(3) Uani 1 1 d . . . . .
O27 O -0.07796(14) 0.33052(7) 0.60755(9) 0.0499(3) Uani 1 1 d . . . . .
O57 O -0.38745(14) 0.09878(8) 0.67297(7) 0.0501(3) Uani 1 1 d . . . . .
O29 O -0.73638(14) 0.26742(7) 0.66440(9) 0.0523(4) Uani 1 1 d . . . . .
O59 O 0.41317(13) 0.09814(9) 0.28109(7) 0.0523(4) Uani 1 1 d . . . . .
O89 O -0.39594(14) -0.17980(8) 0.10791(8) 0.0535(4) Uani 1 1 d . . . . .
O87 O -0.38186(14) 0.17972(8) 0.02845(9) 0.0547(4) Uani 1 1 d . . . . .
O80 O 0.24535(15) -0.22646(8) 0.17317(9) 0.0572(4) Uani 1 1 d . . . . .
O117 O 0.52592(15) 0.44883(8) -0.13114(8) 0.0560(4) Uani 1 1 d . . . . .
O123 O -0.32581(15) 0.36529(8) 0.17446(8) 0.0563(4) Uani 1 1 d . . . . .
O119 O -0.10632(17) 0.44215(10) -0.19065(8) 0.0628(4) Uani 1 1 d . . . . .
O121 O 0.31573(18) 0.35146(11) 0.22662(8) 0.0725(5) Uani 1 1 d . . . . .
C7 C -0.54342(17) 0.55269(9) 0.58247(9) 0.0335(4) Uani 1 1 d . . . . .
C9 C -0.37170(18) 0.45093(9) 0.59458(9) 0.0347(4) Uani 1 1 d . . . . .
C43 C 0.03540(18) 0.11018(9) 0.39980(9) 0.0347(4) Uani 1 1 d . . . . .
C8 C -0.41149(18) 0.52575(9) 0.57857(9) 0.0345(4) Uani 1 1 d . . . . .
C46 C -0.01157(18) 0.08175(9) 0.55162(9) 0.0357(4) Uani 1 1 d . . . . .
C45 C 0.11693(18) 0.07552(9) 0.51011(9) 0.0351(4) Uani 1 1 d . . . . .
C5 C -0.59568(18) 0.42960(9) 0.61630(9) 0.0356(4) Uani 1 1 d . . . . .
C69 C -0.06274(18) 0.05137(9) 0.08238(9) 0.0370(4) Uani 1 1 d . . . . .
C31 C -0.11737(18) 0.10142(9) 0.51889(9) 0.0357(4) Uani 1 1 d . . . . .
C10 C -0.46466(18) 0.40386(9) 0.61376(9) 0.0352(4) Uani 1 1 d . . . . .
C6 C -0.63699(18) 0.50633(9) 0.60076(9) 0.0351(4) Uani 1 1 d . . . . .
C20 C -0.58228(18) 0.62706(9) 0.56779(9) 0.0356(4) Uani 1 1 d . . . . .
C38 C 0.05965(18) 0.12523(9) 0.32402(9) 0.0367(4) Uani 1 1 d . . . . .
C44 C -0.09319(18) 0.11609(8) 0.44110(9) 0.0347(4) Uani 1 1 d . . . . .
C11 C -0.32057(18) 0.57227(9) 0.55922(9) 0.0364(4) Uani 1 1 d . . . . .
H11 H -0.232552 0.554438 0.555651 0.044 Uiso 0.25 1 calc R U P A 2
C52 C -0.03418(19) 0.06888(9) 0.62765(9) 0.0377(4) Uani 1 1 d . . . . .
C66 C 0.15163(19) 0.11229(10) 0.08540(9) 0.0389(4) Uani 1 1 d . . . . .
C42 C 0.14068(18) 0.09011(9) 0.43291(9) 0.0353(4) Uani 1 1 d . . . . .
C1 C -0.42396(19) 0.32967(9) 0.62936(9) 0.0379(4) Uani 1 1 d . . . . .
C76 C -0.06729(19) -0.09816(10) 0.11422(9) 0.0387(4) Uani 1 1 d . . . . .
C49 C 0.21905(19) 0.05593(9) 0.54370(9) 0.0372(4) Uani 1 1 d . . . . .
H49 H 0.304637 0.051646 0.515957 0.045 Uiso 0.4 1 calc R U P B 2
C71 C -0.17474(18) -0.05353(10) 0.09490(9) 0.0383(4) Uani 1 1 d . . . . .
C18 C -0.80083(18) 0.60859(9) 0.58858(10) 0.0374(4) Uani 1 1 d . . . . .
C36 C -0.16738(18) 0.15115(9) 0.33104(10) 0.0383(4) Uani 1 1 d . . . . .
C65 C 0.15062(19) 0.03851(10) 0.10207(10) 0.0396(4) Uani 1 1 d . . . . .
H65 H 0.223040 0.009443 0.114435 0.048 Uiso 0.75 1 calc R U P C 1
C64 C 0.04549(18) 0.00746(9) 0.10076(9) 0.0369(4) Uani 1 1 d . . . . .
C63 C 0.04260(19) -0.06959(10) 0.11769(9) 0.0383(4) Uani 1 1 d . . . . .
C35 C -0.19328(18) 0.13613(9) 0.40654(9) 0.0366(4) Uani 1 1 d . . . . .
H35 H -0.279130 0.139719 0.433769 0.044 Uiso 0.6 1 calc R U P D 1
C70 C -0.17242(18) 0.02193(10) 0.07882(9) 0.0374(4) Uani 1 1 d . . . . .
C19 C -0.71213(18) 0.65444(9) 0.57161(10) 0.0373(4) Uani 1 1 d . . . . .
H19 H -0.738381 0.704400 0.562501 0.045 Uiso 1 1 calc R U . . .
C68 C -0.06143(18) 0.12629(10) 0.06662(9) 0.0386(4) Uani 1 1 d . . . . .
C17 C -0.76364(18) 0.53483(9) 0.60298(10) 0.0373(4) Uani 1 1 d . . . . .
H17 H -0.826107 0.503973 0.614423 0.045 Uiso 0.75 1 calc R U P E 1
C41 C 0.26605(18) 0.08521(10) 0.39119(10) 0.0388(4) Uani 1 1 d . . . . .
H41 H 0.336234 0.070757 0.412991 0.047 Uiso 0.4 1 calc R U P F 2
C16 C -0.29246(19) 0.30385(10) 0.62717(10) 0.0416(4) Uani 1 1 d . . . . .
H16 H -0.265615 0.254386 0.638161 0.050 Uiso 1 1 calc R U . . .
C22 C -0.36360(18) 0.64733(9) 0.54498(10) 0.0377(4) Uani 1 1 d . . . . .
C67 C 0.04679(19) 0.15597(10) 0.06925(10) 0.0400(4) Uani 1 1 d . . . . .
H67 H 0.047306 0.206177 0.059856 0.048 Uiso 1 1 calc R U . . .
C37 C -0.04392(19) 0.14532(10) 0.29053(10) 0.0395(4) Uani 1 1 d . . . . .
H37 H -0.028000 0.154823 0.239805 0.047 Uiso 1 1 calc R U . . .
C50 C 0.19290(19) 0.04248(9) 0.62012(10) 0.0393(4) Uani 1 1 d . . . . .
C15 C -0.20482(18) 0.34946(10) 0.60944(10) 0.0400(4) Uani 1 1 d . . . . .
C84 C -0.27755(19) 0.06608(10) 0.05984(10) 0.0409(4) Uani 1 1 d . . . . .
H84 H -0.350007 0.046296 0.056670 0.049 Uiso 0.25 1 calc R U P G 2
C83 C -0.27385(19) 0.14172(11) 0.04526(10) 0.0433(4) Uani 1 1 d . . . . .
C54 C -0.26171(19) 0.09279(10) 0.63708(10) 0.0402(4) Uani 1 1 d . . . . .
C51 C 0.07038(19) 0.04967(9) 0.66099(10) 0.0396(4) Uani 1 1 d . . . . .
H51 H 0.055021 0.041798 0.711920 0.047 Uiso 1 1 calc R U . . .
C32 C -0.24139(19) 0.10654(9) 0.56156(10) 0.0394(4) Uani 1 1 d . . . . .
H32 H -0.312175 0.119230 0.539972 0.047 Uiso 0.6 1 calc R U P H 1
C108 C 0.1464(2) 0.41817(10) -0.05543(10) 0.0460(5) Uani 1 1 d . . . . .
C72 C -0.28322(19) -0.08279(10) 0.09232(10) 0.0414(4) Uani 1 1 d . . . . .
H72 H -0.354514 -0.053262 0.079186 0.050 Uiso 0.25 1 calc R U P I 2
C53 C -0.16118(19) 0.07512(10) 0.66957(10) 0.0406(4) Uani 1 1 d . . . . .
H53 H -0.176865 0.067033 0.720489 0.049 Uiso 1 1 calc R U . . .
C75 C -0.0710(2) -0.17272(10) 0.13015(10) 0.0424(4) Uani 1 1 d . . . . .
C40 C 0.28713(18) 0.10215(10) 0.31561(10) 0.0405(4) Uani 1 1 d . . . . .
C14 C -0.24228(18) 0.42435(9) 0.59161(9) 0.0370(4) Uani 1 1 d . . . . .
H14 H -0.180392 0.455470 0.578012 0.044 Uiso 0.25 1 calc R U P J 2
C4 C -0.68174(19) 0.38119(9) 0.63317(10) 0.0390(4) Uani 1 1 d . . . . .
H4 H -0.769294 0.397737 0.634136 0.047 Uiso 0.75 1 calc R U P K 1
C21 C -0.48892(18) 0.67352(9) 0.54961(10) 0.0383(4) Uani 1 1 d . . . . .
H21 H -0.514787 0.723549 0.540613 0.046 Uiso 1 1 calc R U . . .
C3 C -0.64054(19) 0.30828(10) 0.64875(10) 0.0409(4) Uani 1 1 d . . . . .
C73 C -0.2840(2) -0.15815(11) 0.10992(10) 0.0443(4) Uani 1 1 d . . . . .
C82 C -0.16999(19) 0.17070(10) 0.04869(10) 0.0426(4) Uani 1 1 d . . . . .
H82 H -0.169886 0.220912 0.039055 0.051 Uiso 1 1 calc R U . . .
C39 C 0.18765(19) 0.12116(10) 0.28281(10) 0.0409(4) Uani 1 1 d . . . . .
H39 H 0.204071 0.131716 0.232242 0.049 Uiso 1 1 calc R U . . .
C113 C 0.3218(2) 0.44362(10) -0.15690(11) 0.0470(5) Uani 1 1 d . . . . .
H113 H 0.353133 0.453036 -0.207081 0.056 Uiso 1 1 calc R U . . .
C77 C 0.1443(2) -0.11508(10) 0.13678(10) 0.0427(4) Uani 1 1 d . . . . .
H77 H 0.218566 -0.096385 0.138478 0.051 Uiso 0.75 1 calc R U P L 1
C2 C -0.51416(19) 0.28236(10) 0.64704(10) 0.0411(4) Uani 1 1 d . . . . .
H2 H -0.487807 0.232757 0.657727 0.049 Uiso 1 1 calc R U . . .
C111 C 0.3573(2) 0.42377(10) -0.03557(11) 0.0460(5) Uani 1 1 d . . . . .
H111 H 0.413180 0.421272 -0.004048 0.055 Uiso 0.4 1 calc R U P M 2
C107 C 0.2310(2) 0.41217(10) -0.00870(10) 0.0470(5) Uani 1 1 d . . . . .
C94 C -0.0299(2) 0.39317(10) 0.04785(10) 0.0472(5) Uani 1 1 d . . . . .
C74 C -0.1816(2) -0.20144(11) 0.12721(11) 0.0457(4) Uani 1 1 d . . . . .
H74 H -0.183773 -0.251406 0.137449 0.055 Uiso 1 1 calc R U . . .
C103 C -0.1566(2) 0.38564(10) 0.07706(11) 0.0477(5) Uani 1 1 d . . . . .
H103 H -0.214888 0.390964 0.046669 0.057 Uiso 0.6 1 calc R U P N 1
C78 C 0.1388(2) -0.18856(10) 0.15367(11) 0.0453(4) Uani 1 1 d . . . . .
C79 C 0.0341(2) -0.21749(10) 0.14989(11) 0.0464(5) Uani 1 1 d . . . . .
H79 H 0.032269 -0.267429 0.160493 0.056 Uiso 1 1 calc R U . . .
C112 C 0.4008(2) 0.43947(10) -0.11143(11) 0.0472(5) Uani 1 1 d . . . . .
C100 C 0.0128(2) 0.36699(11) 0.16859(11) 0.0496(5) Uani 1 1 d . . . . .
C93 C 0.0162(2) 0.40995(10) -0.02886(11) 0.0482(5) Uani 1 1 d . . . . .
C114 C 0.1925(2) 0.43400(10) -0.13018(10) 0.0469(5) Uani 1 1 d . . . . .
C101 C -0.1161(2) 0.36036(11) 0.19651(11) 0.0503(5) Uani 1 1 d . . . . .
H101 H -0.145704 0.349121 0.246458 0.060 Uiso 1 1 calc R U . . .
C115 C 0.1086(2) 0.44094(11) -0.17688(11) 0.0498(5) Uani 1 1 d . . . . .
H115 H 0.139490 0.450252 -0.227122 0.060 Uiso 1 1 calc R U . . .
C95 C 0.0567(2) 0.38464(10) 0.09382(10) 0.0474(5) Uani 1 1 d . . . . .
C96 C 0.1860(2) 0.39418(10) 0.06713(11) 0.0487(5) Uani 1 1 d . . . . .
C102 C -0.1990(2) 0.37005(10) 0.15199(11) 0.0489(5) Uani 1 1 d . . . . .
C97 C 0.2691(2) 0.38533(11) 0.11325(11) 0.0528(5) Uani 1 1 d . . . . .
H97 H 0.354536 0.393593 0.095726 0.063 Uiso 0.4 1 calc R U P O 2
C106 C -0.0647(2) 0.41901(11) -0.07598(11) 0.0494(5) Uani 1 1 d . . . . .
H106 H -0.152140 0.414877 -0.058225 0.059 Uiso 0.6 1 calc R U P P 1
C116 C -0.0169(2) 0.43436(11) -0.15035(11) 0.0505(5) Uani 1 1 d . . . . .
C26 C -0.9711(2) 0.70344(10) 0.57619(12) 0.0478(5) Uani 1 1 d . . . . .
H26A H -0.920846 0.717409 0.528919 0.072 Uiso 1 1 calc R U . . .
H26B H -0.960062 0.733369 0.613455 0.072 Uiso 1 1 calc R U . . .
H26C H -1.061520 0.710457 0.575196 0.072 Uiso 1 1 calc R U . . .
C56 C 0.2828(2) 0.00945(12) 0.72233(11) 0.0522(5) Uani 1 1 d . . . . .
H56A H 0.366102 -0.006606 0.733744 0.078 Uiso 1 1 calc R U . . .
H56B H 0.229546 -0.028183 0.737690 0.078 Uiso 1 1 calc R U . . .
H56C H 0.240844 0.053884 0.747817 0.078 Uiso 1 1 calc R U . . .
C92 C 0.2682(2) 0.20983(11) 0.07413(12) 0.0493(5) Uani 1 1 d . . . . .
H92A H 0.252119 0.224562 0.026409 0.074 Uiso 1 1 calc R U . . .
H92B H 0.352914 0.218855 0.075701 0.074 Uiso 1 1 calc R U . . .
H92C H 0.203196 0.237668 0.111359 0.074 Uiso 1 1 calc R U . . .
C13 C -0.1543(2) 0.47218(12) 0.56974(12) 0.0313(4) Uani 0.75 1 d . . P Q 1
H13 H -0.066043 0.454411 0.565491 0.038 Uiso 0.75 1 calc R U P Q 1
C30 C -0.7028(2) 0.19281(10) 0.68010(13) 0.0533(5) Uani 1 1 d . . . . .
H30A H -0.638754 0.170467 0.638918 0.080 Uiso 1 1 calc R U . . .
H30B H -0.778861 0.169699 0.689135 0.080 Uiso 1 1 calc R U . . .
H30C H -0.667468 0.186673 0.723111 0.080 Uiso 1 1 calc R U . . .
C12 C -0.1918(2) 0.54348(12) 0.55439(12) 0.0307(4) Uani 0.75 1 d . . P Q 1
H12 H -0.129381 0.574211 0.540135 0.037 Uiso 0.75 1 calc R U P Q 1
C24 C -0.3054(2) 0.76381(10) 0.51970(13) 0.0530(5) Uani 1 1 d . . . . .
H24A H -0.349153 0.773836 0.480064 0.080 Uiso 1 1 calc R U . . .
H24B H -0.229610 0.787356 0.508696 0.080 Uiso 1 1 calc R U . . .
H24C H -0.363238 0.782495 0.564657 0.080 Uiso 1 1 calc R U . . .
C99 C 0.0999(2) 0.35572(12) 0.21398(11) 0.0527(5) Uani 1 1 d . . . . .
H99 H 0.071270 0.342499 0.263510 0.063 Uiso 1 1 calc R U . . .
C98 C 0.2244(2) 0.36360(12) 0.18752(11) 0.0555(6) Uani 1 1 d . . . . .
C28 C -0.0313(2) 0.25671(11) 0.62236(14) 0.0552(5) Uani 1 1 d . . . . .
H28A H -0.044232 0.226515 0.585892 0.083 Uiso 1 1 calc R U . . .
H28B H -0.077533 0.242017 0.670423 0.083 Uiso 1 1 calc R U . . .
H28C H 0.060037 0.250883 0.620952 0.083 Uiso 1 1 calc R U . . .
C60 C 0.4411(2) 0.12177(15) 0.20738(12) 0.0611(6) Uani 1 1 d . . . . .
H60A H 0.404884 0.092920 0.179272 0.092 Uiso 1 1 calc R U . . .
H60B H 0.533818 0.115918 0.188616 0.092 Uiso 1 1 calc R U . . .
H60C H 0.403752 0.172776 0.203379 0.092 Uiso 1 1 calc R U . . .
C86 C -0.3857(2) -0.03754(13) 0.07180(12) 0.0368(5) Uani 0.75 1 d . . P R 1
H86 H -0.458463 -0.057146 0.068920 0.044 Uiso 0.75 1 calc R U P R 1
C58 C -0.4142(2) 0.08810(14) 0.74962(11) 0.0585(6) Uani 1 1 d . . . . .
H58A H -0.371712 0.040095 0.761799 0.088 Uiso 1 1 calc R U . . .
H58B H -0.506583 0.091873 0.768826 0.088 Uiso 1 1 calc R U . . .
H58C H -0.382630 0.124999 0.770921 0.088 Uiso 1 1 calc R U . . .
C90 C -0.4090(2) -0.25270(12) 0.12971(14) 0.0601(6) Uani 1 1 d . . . . .
H90A H -0.343229 -0.285504 0.097400 0.090 Uiso 1 1 calc R U . . .
H90B H -0.493653 -0.261076 0.127290 0.090 Uiso 1 1 calc R U . . .
H90C H -0.398908 -0.261613 0.179423 0.090 Uiso 1 1 calc R U . . .
C118 C 0.5742(2) 0.47103(14) -0.20426(13) 0.0633(6) Uani 1 1 d . . . . .
H11A H 0.570573 0.433762 -0.236700 0.095 Uiso 1 1 calc R U . . .
H11B H 0.662855 0.478139 -0.210866 0.095 Uiso 1 1 calc R U . . .
H11C H 0.522231 0.516440 -0.215459 0.095 Uiso 1 1 calc R U . . .
C85 C -0.3831(2) 0.03420(13) 0.05585(12) 0.0369(5) Uani 0.75 1 d . . P R 1
H85 H -0.453834 0.063296 0.041766 0.044 Uiso 0.75 1 calc R U P R 1
C81 C 0.2500(3) -0.30186(11) 0.18722(14) 0.0608(6) Uani 1 1 d . . . . .
H81A H 0.244773 -0.324914 0.143823 0.091 Uiso 1 1 calc R U . . .
H81B H 0.178134 -0.310332 0.227155 0.091 Uiso 1 1 calc R U . . .
H81C H 0.330451 -0.322385 0.200383 0.091 Uiso 1 1 calc R U . . .
C88 C -0.3866(2) 0.25543(12) 0.01646(15) 0.0625(6) Uani 1 1 d . . . . .
H88A H -0.316288 0.264745 -0.024116 0.094 Uiso 1 1 calc R U . . .
H88B H -0.378574 0.276956 0.060079 0.094 Uiso 1 1 calc R U . . .
H88C H -0.468183 0.276823 0.005149 0.094 Uiso 1 1 calc R U . . .
C124 C -0.3769(2) 0.36261(14) 0.25149(12) 0.0645(7) Uani 1 1 d . . . . .
H12A H -0.469591 0.364537 0.261655 0.097 Uiso 1 1 calc R U . . .
H12B H -0.357997 0.403857 0.273112 0.097 Uiso 1 1 calc R U . . .
H12C H -0.337954 0.317601 0.272119 0.097 Uiso 1 1 calc R U . . .
C62 C -0.2550(2) 0.18218(13) 0.22765(12) 0.0374(5) Uani 0.75 1 d . . P S 2
H62A H -0.215691 0.136510 0.203834 0.056 Uiso 0.75 1 calc R U P S 2
H62B H -0.199276 0.218373 0.210573 0.056 Uiso 0.75 1 calc R U P S 2
H62C H -0.337962 0.199029 0.216091 0.056 Uiso 0.75 1 calc R U P S 2
C120 C -0.0645(3) 0.45612(17) -0.26651(13) 0.0732(7) Uani 1 1 d . . . . .
H12D H -0.137481 0.462073 -0.288876 0.110 Uiso 1 1 calc R U . . .
H12E H -0.000477 0.415513 -0.288138 0.110 Uiso 1 1 calc R U . . .
H12F H -0.026744 0.500367 -0.274610 0.110 Uiso 1 1 calc R U . . .
C122 C 0.2782(3) 0.32399(18) 0.29903(13) 0.0793(8) Uani 1 1 d . . . . .
H12G H 0.244517 0.279177 0.298674 0.119 Uiso 1 1 calc R U . . .
H12H H 0.212103 0.359707 0.327526 0.119 Uiso 1 1 calc R U . . .
H12I H 0.352411 0.314251 0.320575 0.119 Uiso 1 1 calc R U . . .
C48 C 0.3423(3) 0.05002(15) 0.50142(16) 0.0353(6) Uani 0.6 1 d . . P T 1
H48 H 0.412045 0.036456 0.523705 0.042 Uiso 0.6 1 calc R U P T 1
C110 C 0.4301(3) 0.42006(15) 0.01186(16) 0.0373(6) Uani 0.6 1 d . . P U 1
H110 H 0.514374 0.430416 -0.004646 0.045 Uiso 0.6 1 calc R U P U 1
C109 C 0.3877(3) 0.40181(16) 0.08382(16) 0.0387(6) Uani 0.6 1 d . . P U 1
H109 H 0.444241 0.400633 0.114720 0.046 Uiso 0.6 1 calc R U P U 1
C47 C 0.3663(3) 0.06333(15) 0.42774(16) 0.0365(6) Uani 0.6 1 d . . P T 1
H47 H 0.452307 0.057753 0.400481 0.044 Uiso 0.6 1 calc R U P T 1
C104 C -0.2266(5) 0.3984(3) 0.0331(3) 0.0439(11) Uani 0.4 1 d . . P V 2
H104 H -0.315189 0.397476 0.051050 0.053 Uiso 0.4 1 calc R U P V 2
C105 C -0.1830(5) 0.4140(3) -0.0404(3) 0.0469(11) Uani 0.4 1 d . . P V 2
H105 H -0.245632 0.421992 -0.068207 0.056 Uiso 0.4 1 calc R U P V 2
C33 C -0.3388(5) 0.1228(3) 0.5238(3) 0.0469(11) Uani 0.4 1 d . . P W 2
H33 H -0.424682 0.124519 0.550488 0.056 Uiso 0.4 1 calc R U P W 2
C34 C -0.3160(5) 0.1368(3) 0.4490(3) 0.0453(11) Uani 0.4 1 d . . P W 2
H34 H -0.386314 0.146915 0.426816 0.054 Uiso 0.4 1 calc R U P W 2
C23 C -0.8360(11) 0.4859(6) 0.6094(6) 0.073(3) Uani 0.25 1 d . . P X 2
H23 H -0.921525 0.500868 0.605140 0.087 Uiso 0.25 1 calc R U P X 2
C25 C -0.7933(11) 0.4090(6) 0.6227(6) 0.073(3) Uani 0.25 1 d . . P X 2
H25 H -0.851842 0.377007 0.623857 0.087 Uiso 0.25 1 calc R U P X 2
C27 C 0.2505(11) -0.0074(6) 0.1136(6) 0.070(3) Uani 0.25 1 d . . P Y 2
H27 H 0.327289 0.010309 0.111668 0.085 Uiso 0.25 1 calc R U P Y 2
C29 C 0.2475(12) -0.0861(7) 0.1294(6) 0.075(3) Uani 0.25 1 d . . P Y 2
H29 H 0.324032 -0.116628 0.134383 0.090 Uiso 0.25 1 calc R U P Y 2
C55 C -0.3801(15) 0.1693(10) 0.3321(10) 0.115(5) Uani 0.25 1 d . . P S 1
H55A H -0.387060 0.121477 0.355092 0.173 Uiso 0.25 1 calc R U P S 1
H55B H -0.432412 0.178480 0.296377 0.173 Uiso 0.25 1 calc R U P S 1
H55C H -0.410188 0.206168 0.368988 0.173 Uiso 0.25 1 calc R U P S 1

loop_
_atom_site_aniso_label
_atom_site_aniso_U_11
_atom_site_aniso_U_22
_atom_site_aniso_U_33
_atom_site_aniso_U_23
_atom_site_aniso_U_13
_atom_site_aniso_U_12
O25 0.0412(7) 0.0346(7) 0.0608(9) 0.0006(6) -0.0114(6) -0.0032(5)
O55 0.0544(8) 0.0521(8) 0.0352(7) -0.0002(6) -0.0154(6) -0.0022(6)
O91 0.0506(8) 0.0370(7) 0.0565(8) -0.0013(6) -0.0167(7) -0.0100(6)
O23 0.0488(8) 0.0340(7) 0.0570(8) 0.0033(6) -0.0128(6) -0.0127(6)
O61 0.0502(9) 0.0567(8) 0.0410(7) 0.0029(6) -0.0163(6) -0.0061(7)
O27 0.0469(8) 0.0366(7) 0.0674(9) -0.0045(6) -0.0201(7) 0.0004(6)
O57 0.0478(8) 0.0572(8) 0.0371(7) 0.0002(6) 0.0015(6) -0.0035(6)
O29 0.0539(8) 0.0341(7) 0.0693(10) 0.0061(6) -0.0132(7) -0.0134(6)
O59 0.0422(8) 0.0757(10) 0.0358(7) -0.0007(6) -0.0033(6) -0.0099(7)
O89 0.0516(8) 0.0506(8) 0.0584(9) -0.0097(7) -0.0046(7) -0.0166(7)
O87 0.0506(8) 0.0484(8) 0.0642(9) 0.0044(7) -0.0188(7) -0.0009(6)
O80 0.0615(9) 0.0385(7) 0.0723(10) 0.0056(7) -0.0232(8) -0.0027(7)
O117 0.0566(9) 0.0606(9) 0.0429(8) 0.0073(6) 0.0011(7) -0.0102(7)
O123 0.0600(9) 0.0574(9) 0.0406(8) 0.0072(6) 0.0040(7) -0.0064(7)
O119 0.0676(10) 0.0800(11) 0.0405(8) -0.0018(7) -0.0032(7) -0.0242(9)
O121 0.0834(12) 0.1076(14) 0.0360(8) -0.0013(8) -0.0068(8) -0.0511(11)
C7 0.0443(10) 0.0308(8) 0.0248(7) -0.0025(6) -0.0070(7) -0.0056(7)
C9 0.0451(10) 0.0331(8) 0.0257(8) -0.0032(6) -0.0084(7) -0.0052(7)
C43 0.0453(10) 0.0263(8) 0.0319(8) -0.0015(6) -0.0074(7) -0.0065(7)
C8 0.0448(10) 0.0319(8) 0.0261(8) -0.0034(6) -0.0074(7) -0.0049(7)
C46 0.0505(10) 0.0237(7) 0.0323(8) -0.0029(6) -0.0080(7) -0.0059(7)
C45 0.0476(10) 0.0246(8) 0.0324(9) -0.0026(6) -0.0074(7) -0.0059(7)
C5 0.0476(10) 0.0316(8) 0.0271(8) -0.0029(6) -0.0083(7) -0.0046(7)
C69 0.0455(10) 0.0367(9) 0.0259(8) -0.0046(6) -0.0028(7) -0.0056(7)
C31 0.0487(10) 0.0242(8) 0.0332(9) -0.0029(6) -0.0077(7) -0.0055(7)
C10 0.0473(10) 0.0313(8) 0.0269(8) -0.0028(6) -0.0090(7) -0.0050(7)
C6 0.0470(10) 0.0307(8) 0.0267(8) -0.0031(6) -0.0068(7) -0.0054(7)
C20 0.0466(10) 0.0303(8) 0.0296(8) -0.0025(6) -0.0087(7) -0.0054(7)
C38 0.0463(10) 0.0302(8) 0.0323(9) -0.0023(7) -0.0068(7) -0.0057(7)
C44 0.0461(10) 0.0244(8) 0.0327(8) -0.0016(6) -0.0073(7) -0.0058(7)
C11 0.0425(10) 0.0342(9) 0.0320(8) -0.0023(7) -0.0079(7) -0.0057(7)
C52 0.0523(11) 0.0273(8) 0.0324(9) -0.0016(6) -0.0089(8) -0.0050(7)
C66 0.0463(10) 0.0390(9) 0.0311(8) -0.0056(7) -0.0066(7) -0.0081(8)
C42 0.0469(10) 0.0262(8) 0.0326(8) -0.0028(6) -0.0080(7) -0.0066(7)
C1 0.0501(11) 0.0323(9) 0.0317(8) -0.0013(7) -0.0115(8) -0.0052(7)
C76 0.0481(10) 0.0370(9) 0.0274(8) -0.0051(7) -0.0016(7) -0.0062(8)
C49 0.0478(10) 0.0301(8) 0.0329(9) -0.0029(7) -0.0083(8) -0.0057(7)
C71 0.0467(10) 0.0386(9) 0.0266(8) -0.0066(7) -0.0006(7) -0.0078(8)
C18 0.0402(10) 0.0355(9) 0.0349(9) -0.0045(7) -0.0071(7) -0.0027(7)
C36 0.0449(10) 0.0334(9) 0.0369(9) -0.0015(7) -0.0118(8) -0.0042(7)
C65 0.0463(10) 0.0376(9) 0.0339(9) -0.0022(7) -0.0095(8) -0.0035(8)
C64 0.0462(10) 0.0348(9) 0.0265(8) -0.0051(6) -0.0043(7) -0.0030(7)
C63 0.0478(10) 0.0360(9) 0.0285(8) -0.0057(7) -0.0037(7) -0.0057(8)
C35 0.0424(10) 0.0321(8) 0.0336(9) -0.0031(7) -0.0056(7) -0.0058(7)
C70 0.0445(10) 0.0391(9) 0.0252(8) -0.0068(7) -0.0021(7) -0.0043(8)
C19 0.0460(10) 0.0286(8) 0.0360(9) -0.0014(7) -0.0094(8) -0.0032(7)
C68 0.0457(10) 0.0378(9) 0.0297(8) -0.0043(7) -0.0046(7) -0.0042(8)
C17 0.0430(10) 0.0330(9) 0.0359(9) -0.0005(7) -0.0077(7) -0.0086(7)
C41 0.0440(10) 0.0358(9) 0.0363(9) -0.0036(7) -0.0089(8) -0.0056(7)
C16 0.0516(11) 0.0306(9) 0.0431(10) 0.0005(7) -0.0158(8) -0.0021(8)
C22 0.0461(10) 0.0338(9) 0.0347(9) -0.0005(7) -0.0091(8) -0.0115(7)
C67 0.0512(11) 0.0339(9) 0.0332(9) -0.0021(7) -0.0081(8) -0.0049(8)
C37 0.0495(11) 0.0376(9) 0.0290(8) -0.0004(7) -0.0067(8) -0.0050(8)
C50 0.0518(11) 0.0318(9) 0.0353(9) -0.0022(7) -0.0135(8) -0.0045(8)
C15 0.0434(10) 0.0365(9) 0.0400(10) -0.0046(7) -0.0121(8) -0.0020(8)
C84 0.0436(10) 0.0450(10) 0.0313(9) -0.0064(7) -0.0030(7) -0.0061(8)
C83 0.0461(11) 0.0451(10) 0.0354(9) -0.0025(8) -0.0090(8) 0.0008(8)
C54 0.0460(10) 0.0328(9) 0.0364(9) -0.0030(7) -0.0004(8) -0.0042(7)
C51 0.0546(11) 0.0342(9) 0.0299(8) -0.0003(7) -0.0096(8) -0.0078(8)
C32 0.0463(10) 0.0322(9) 0.0371(9) -0.0012(7) -0.0064(8) -0.0042(7)
C108 0.0667(13) 0.0293(9) 0.0342(9) -0.0048(7) 0.0041(9) -0.0083(8)
C72 0.0463(10) 0.0443(10) 0.0307(9) -0.0084(7) -0.0021(8) -0.0068(8)
C53 0.0524(11) 0.0362(9) 0.0296(8) -0.0015(7) -0.0037(8) -0.0061(8)
C75 0.0524(11) 0.0387(10) 0.0328(9) -0.0042(7) -0.0020(8) -0.0085(8)
C40 0.0418(10) 0.0417(10) 0.0359(9) -0.0039(7) -0.0035(8) -0.0078(8)
C14 0.0447(10) 0.0332(9) 0.0331(9) -0.0046(7) -0.0086(7) -0.0057(7)
C4 0.0430(10) 0.0335(9) 0.0389(9) -0.0024(7) -0.0079(8) -0.0040(7)
C21 0.0492(11) 0.0290(8) 0.0375(9) 0.0001(7) -0.0116(8) -0.0068(7)
C3 0.0503(11) 0.0340(9) 0.0391(9) 0.0003(7) -0.0090(8) -0.0112(8)
C73 0.0494(11) 0.0460(10) 0.0356(9) -0.0095(8) 0.0011(8) -0.0146(9)
C82 0.0503(11) 0.0377(9) 0.0360(9) -0.0008(7) -0.0065(8) -0.0025(8)
C39 0.0460(10) 0.0431(10) 0.0305(9) -0.0016(7) -0.0035(8) -0.0069(8)
C113 0.0576(12) 0.0404(10) 0.0345(9) 0.0000(8) 0.0037(9) -0.0064(9)
C77 0.0491(11) 0.0378(9) 0.0408(10) -0.0038(8) -0.0091(8) -0.0072(8)
C2 0.0540(11) 0.0294(8) 0.0395(10) 0.0020(7) -0.0117(8) -0.0055(8)
C111 0.0624(13) 0.0329(9) 0.0382(10) -0.0029(7) -0.0033(9) -0.0073(8)
C107 0.0691(13) 0.0288(9) 0.0349(9) -0.0042(7) 0.0055(9) -0.0097(8)
C94 0.0684(13) 0.0297(9) 0.0351(9) -0.0025(7) 0.0040(9) -0.0074(9)
C74 0.0543(12) 0.0390(10) 0.0407(10) -0.0031(8) -0.0022(9) -0.0113(9)
C103 0.0638(13) 0.0340(9) 0.0378(10) 0.0005(7) -0.0006(9) -0.0041(9)
C78 0.0537(12) 0.0395(10) 0.0396(10) -0.0008(8) -0.0087(9) -0.0025(8)
C79 0.0582(12) 0.0349(9) 0.0432(10) -0.0005(8) -0.0071(9) -0.0068(8)
C112 0.0569(12) 0.0350(9) 0.0414(10) -0.0012(8) 0.0040(9) -0.0075(8)
C100 0.0679(14) 0.0379(10) 0.0364(10) -0.0030(8) 0.0031(9) -0.0123(9)
C93 0.0665(13) 0.0298(9) 0.0386(10) -0.0050(7) 0.0078(9) -0.0090(9)
C114 0.0627(13) 0.0336(9) 0.0371(10) -0.0040(7) 0.0040(9) -0.0093(9)
C101 0.0638(13) 0.0427(10) 0.0363(10) 0.0035(8) 0.0033(9) -0.0101(9)
C115 0.0621(13) 0.0474(11) 0.0341(10) -0.0038(8) 0.0025(9) -0.0123(9)
C95 0.0682(13) 0.0289(9) 0.0366(10) -0.0033(7) 0.0058(9) -0.0096(8)
C96 0.0709(14) 0.0331(9) 0.0368(10) -0.0071(7) 0.0034(9) -0.0145(9)
C102 0.0587(13) 0.0359(10) 0.0413(10) 0.0021(8) 0.0059(9) -0.0054(9)
C97 0.0687(14) 0.0477(11) 0.0401(10) -0.0115(9) 0.0054(10) -0.0261(10)
C106 0.0574(12) 0.0400(10) 0.0438(11) -0.0043(8) 0.0045(9) -0.0112(9)
C116 0.0647(13) 0.0426(10) 0.0405(10) -0.0049(8) -0.0017(10) -0.0124(9)
C26 0.0456(11) 0.0369(10) 0.0566(12) 0.0030(8) -0.0100(9) 0.0001(8)
C56 0.0699(14) 0.0516(12) 0.0378(10) 0.0056(8) -0.0216(10) -0.0072(10)
C92 0.0590(13) 0.0411(10) 0.0507(12) 0.0015(8) -0.0138(10) -0.0155(9)
C13 0.0299(11) 0.0329(11) 0.0313(11) -0.0032(8) -0.0070(9) -0.0048(9)
C30 0.0670(14) 0.0333(10) 0.0615(13) 0.0086(9) -0.0169(11) -0.0149(9)
C12 0.0301(11) 0.0311(11) 0.0326(11) -0.0034(8) -0.0076(9) -0.0083(8)
C24 0.0600(13) 0.0345(10) 0.0672(14) 0.0069(9) -0.0165(11) -0.0157(9)
C99 0.0696(14) 0.0534(12) 0.0330(10) -0.0039(8) 0.0025(9) -0.0235(10)
C98 0.0765(15) 0.0577(13) 0.0366(10) -0.0090(9) -0.0054(10) -0.0302(11)
C28 0.0552(13) 0.0405(11) 0.0685(14) -0.0038(10) -0.0214(11) 0.0065(9)
C60 0.0483(12) 0.0944(18) 0.0373(11) 0.0006(11) -0.0005(9) -0.0174(12)
C86 0.0347(12) 0.0435(13) 0.0318(11) -0.0090(9) -0.0043(9) -0.0074(10)
C58 0.0568(13) 0.0715(15) 0.0371(11) -0.0005(10) 0.0037(9) -0.0046(11)
C90 0.0644(14) 0.0509(12) 0.0659(15) -0.0077(10) -0.0048(11) -0.0239(11)
C118 0.0559(13) 0.0688(15) 0.0517(13) 0.0202(11) 0.0029(10) -0.0049(11)
C85 0.0317(12) 0.0464(13) 0.0318(11) -0.0068(9) -0.0067(9) -0.0029(10)
C81 0.0742(16) 0.0386(11) 0.0646(14) 0.0087(10) -0.0149(12) -0.0017(10)
C88 0.0594(14) 0.0507(13) 0.0747(16) 0.0092(11) -0.0217(12) 0.0024(10)
C124 0.0640(15) 0.0714(15) 0.0430(12) 0.0124(11) 0.0054(10) -0.0012(12)
C62 0.0482(14) 0.0376(12) 0.0287(11) 0.0030(9) -0.0148(10) -0.0066(10)
C120 0.0745(17) 0.106(2) 0.0394(12) -0.0045(12) -0.0029(11) -0.0282(15)
C122 0.094(2) 0.116(2) 0.0384(12) 0.0061(13) -0.0130(13) -0.0523(18)
C48 0.0393(15) 0.0326(14) 0.0343(14) -0.0012(11) -0.0112(12) -0.0026(12)
C110 0.0425(16) 0.0310(14) 0.0374(15) -0.0038(11) -0.0068(13) -0.0062(12)
C109 0.0408(16) 0.0382(15) 0.0372(15) -0.0067(12) -0.0072(13) -0.0077(12)
C47 0.0362(15) 0.0360(15) 0.0358(15) -0.0037(11) -0.0058(12) -0.0042(12)
C104 0.048(3) 0.044(3) 0.039(2) -0.0043(19) -0.008(2) -0.007(2)
C105 0.042(3) 0.047(3) 0.050(3) -0.003(2) -0.009(2) -0.007(2)
C33 0.043(3) 0.045(3) 0.047(3) -0.007(2) -0.004(2) -0.002(2)
C34 0.046(3) 0.041(2) 0.046(3) -0.005(2) -0.009(2) -0.003(2)
C23 0.064(6) 0.083(7) 0.070(7) 0.005(5) -0.008(5) -0.024(5)
C25 0.073(7) 0.081(7) 0.066(6) -0.004(5) -0.009(5) -0.022(6)
C27 0.072(7) 0.074(7) 0.067(6) 0.002(5) -0.020(5) -0.011(5)
C29 0.070(7) 0.079(7) 0.074(7) -0.009(6) -0.020(6) -0.003(6)
C55 0.085(10) 0.148(15) 0.121(13) 0.013(11) -0.042(10) -0.021(10)

loop_
_atom_type_symbol
_atom_type_description
_atom_type_scat_dispersion_real
_atom_type_scat_dispersion_imag
_atom_type_scat_source
C C 0.0181 0.0091 'International Tables Vol C Tables 4.2.6.8 and 6.1.1.4'
H H 0.0000 0.0000 'International Tables Vol C Tables 4.2.6.8 and 6.1.1.4'
O O 0.0492 0.0322 'International Tables Vol C Tables 4.2.6.8 and 6.1.1.4'

loop_
_citation_id
_citation_doi
_citation_year
1 10.1039/D5SC03215F 2025

loop_
_geom_angle_atom_site_label_1
_geom_angle_atom_site_label_2
_geom_angle_atom_site_label_3
_geom_angle
_geom_angle_site_symmetry_1
_geom_angle_site_symmetry_3
_geom_angle_publ_flag
C18 O25 C26 117.12(15) . . ?
C50 O55 C56 117.52(16) . . ?
C66 O91 C92 117.38(15) . . ?
C22 O23 C24 116.64(15) . . ?
C36 O61 C62 119.02(17) . . ?
C55 O61 C36 127.6(8) . . ?
C15 O27 C28 117.86(16) . . ?
C54 O57 C58 117.05(16) . . ?
C3 O29 C30 117.51(16) . . ?
C40 O59 C60 117.05(16) . . ?
C73 O89 C90 117.29(18) . . ?
C83 O87 C88 116.79(17) . . ?
C78 O80 C81 117.56(18) . . ?
C112 O117 C118 117.35(18) . . ?
C102 O123 C124 116.13(19) . . ?
C116 O119 C120 117.38(19) . . ?
C98 O121 C122 116.6(2) . . ?
C6 C7 C8 121.38(15) . . ?
C20 C7 C8 119.43(16) . . ?
C20 C7 C6 119.19(16) . . ?
C10 C9 C8 119.48(16) . . ?
C14 C9 C8 120.01(16) . . ?
C14 C9 C10 120.51(16) . . ?
C38 C43 C44 119.43(16) . . ?
C38 C43 C42 119.09(16) . . ?
C44 C43 C42 121.48(15) . . ?
C7 C8 C9 119.80(16) . . ?
C11 C8 C7 120.38(15) . . ?
C11 C8 C9 119.82(16) . . ?
C31 C46 C45 121.69(16) . . ?
C52 C46 C45 118.85(17) . . ?
C52 C46 C31 119.45(17) . . ?
C46 C45 C42 119.17(16) . . ?
C49 C45 C46 120.46(16) . . ?
C49 C45 C42 120.36(17) . . ?
C10 C5 C6 119.36(16) . . ?
C4 C5 C10 119.08(16) . . ?
C4 C5 C6 121.56(17) . . ?
C64 C69 C70 121.53(16) . . ?
C68 C69 C64 119.37(17) . . ?
C68 C69 C70 119.11(17) . . ?
C46 C31 C44 119.03(16) . . ?
C32 C31 C46 119.72(16) . . ?
C32 C31 C44 121.26(17) . . ?
C5 C10 C9 121.30(15) . . ?
C5 C10 C1 119.73(17) . . ?
C1 C10 C9 118.96(17) . . ?
C7 C6 C5 118.66(16) . . ?
C17 C6 C7 119.26(15) . . ?
C17 C6 C5 122.08(17) . . ?
C7 C20 C21 119.28(17) . . ?
C19 C20 C7 120.05(16) . . ?
C19 C20 C21 120.67(16) . . ?
C43 C38 C39 119.70(17) . . ?
C37 C38 C43 119.66(17) . . ?
C37 C38 C39 120.63(16) . . ?
C43 C44 C31 119.14(16) . . ?
C35 C44 C43 119.57(16) . . ?
C35 C44 C31 121.29(17) . . ?
C8 C11 C22 118.59(17) . . ?
C12 C11 C8 118.68(17) . . ?
C12 C11 C22 122.74(18) . . ?
C51 C52 C46 120.00(17) . . ?
C53 C52 C46 119.48(17) . . ?
C53 C52 C51 120.51(16) . . ?
O91 C66 C65 114.41(16) . . ?
O91 C66 C67 124.89(17) . . ?
C67 C66 C65 120.70(18) . . ?
C43 C42 C45 119.48(16) . . ?
C41 C42 C43 120.34(16) . . ?
C41 C42 C45 120.18(17) . . ?
C10 C1 C16 119.76(17) . . ?
C2 C1 C10 119.59(17) . . ?
C2 C1 C16 120.65(16) . . ?
C63 C76 C71 121.45(16) . . ?
C63 C76 C75 119.51(17) . . ?
C75 C76 C71 119.05(18) . . ?
C45 C49 C50 119.22(17) . . ?
C48 C49 C45 118.66(19) . . ?
C48 C49 C50 122.1(2) . . ?
C76 C71 C70 119.64(17) . . ?
C72 C71 C76 120.57(17) . . ?
C72 C71 C70 119.79(17) . . ?
O25 C18 C19 124.49(16) . . ?
O25 C18 C17 114.82(16) . . ?
C19 C18 C17 120.69(17) . . ?
O61 C36 C35 115.45(17) . . ?
O61 C36 C37 123.77(17) . . ?
C37 C36 C35 120.78(17) . . ?
C64 C65 C66 120.96(17) . . ?
C27 C65 C66 123.9(6) . . ?
C27 C65 C64 114.9(5) . . ?
C69 C64 C63 118.93(17) . . ?
C65 C64 C69 119.21(16) . . ?
C65 C64 C63 121.86(17) . . ?
C76 C63 C64 118.98(17) . . ?
C77 C63 C76 119.24(17) . . ?
C77 C63 C64 121.78(18) . . ?
C44 C35 C36 120.24(17) . . ?
C34 C35 C44 116.7(3) . . ?
C34 C35 C36 122.9(3) . . ?
C69 C70 C71 119.47(17) . . ?
C84 C70 C69 120.57(17) . . ?
C84 C70 C71 119.97(17) . . ?
C18 C19 C20 119.85(16) . . ?
C69 C68 C82 119.64(18) . . ?
C67 C68 C69 119.71(17) . . ?
C67 C68 C82 120.65(17) . . ?
C6 C17 C18 120.95(17) . . ?
C23 C17 C6 113.3(6) . . ?
C23 C17 C18 125.1(6) . . ?
C42 C41 C40 119.20(17) . . ?
C42 C41 C47 117.16(19) . . ?
C47 C41 C40 123.6(2) . . ?
C15 C16 C1 120.72(16) . . ?
O23 C22 C11 113.85(16) . . ?
C21 C22 O23 124.77(16) . . ?
C21 C22 C11 121.37(17) . . ?
C66 C67 C68 120.02(17) . . ?
C36 C37 C38 120.31(16) . . ?
O55 C50 C49 113.74(17) . . ?
O55 C50 C51 125.13(16) . . ?
C51 C50 C49 121.13(17) . . ?
O27 C15 C16 125.19(17) . . ?
O27 C15 C14 113.89(17) . . ?
C16 C15 C14 120.91(17) . . ?
C70 C84 C83 118.90(18) . . ?
C70 C84 C85 118.48(19) . . ?
C85 C84 C83 122.62(19) . . ?
O87 C83 C84 113.96(18) . . ?
C82 C83 O87 124.82(18) . . ?
C82 C83 C84 121.22(17) . . ?
O57 C54 C32 114.43(17) . . ?
C53 C54 O57 124.43(17) . . ?
C53 C54 C32 121.14(18) . . ?
C50 C51 C52 120.31(16) . . ?
C31 C32 C54 119.89(18) . . ?
C31 C32 C33 115.4(3) . . ?
C33 C32 C54 124.7(3) . . ?
C107 C108 C93 121.53(18) . . ?
C107 C108 C114 119.0(2) . . ?
C114 C108 C93 119.4(2) . . ?
C71 C72 C73 118.66(18) . . ?
C86 C72 C71 118.84(19) . . ?
C86 C72 C73 122.50(19) . . ?
C54 C53 C52 120.31(17) . . ?
C76 C75 C74 119.61(18) . . ?
C79 C75 C76 119.75(19) . . ?
C79 C75 C74 120.62(18) . . ?
O59 C40 C41 113.91(16) . . ?
C39 C40 O59 124.74(17) . . ?
C39 C40 C41 121.36(17) . . ?
C9 C14 C15 119.10(17) . . ?
C9 C14 C13 118.23(17) . . ?
C13 C14 C15 122.65(18) . . ?
C5 C4 C3 120.64(18) . . ?
C25 C4 C5 112.6(5) . . ?
C25 C4 C3 126.1(6) . . ?
C22 C21 C20 120.93(16) . . ?
O29 C3 C4 113.80(17) . . ?
O29 C3 C2 125.02(16) . . ?
C2 C3 C4 121.18(17) . . ?
O89 C73 C72 113.33(18) . . ?
C74 C73 O89 125.31(18) . . ?
C74 C73 C72 121.36(19) . . ?
C83 C82 C68 120.55(18) . . ?
C40 C39 C38 120.29(17) . . ?
C112 C113 C114 120.61(18) . . ?
C63 C77 C78 120.85(19) . . ?
C29 C77 C63 114.7(5) . . ?
C29 C77 C78 124.0(6) . . ?
C3 C2 C1 119.77(16) . . ?
C107 C111 C112 119.0(2) . . ?
C110 C111 C107 117.3(2) . . ?
C110 C111 C112 123.7(2) . . ?
C108 C107 C96 119.5(2) . . ?
C111 C107 C108 120.48(18) . . ?
C111 C107 C96 120.0(2) . . ?
C103 C94 C93 121.5(2) . . ?
C103 C94 C95 119.35(18) . . ?
C95 C94 C93 119.1(2) . . ?
C73 C74 C75 120.73(18) . . ?
C94 C103 C102 120.2(2) . . ?
C104 C103 C94 114.4(3) . . ?
C104 C103 C102 125.2(3) . . ?
O80 C78 C77 114.23(18) . . ?
C79 C78 O80 124.89(18) . . ?
C79 C78 C77 120.88(19) . . ?
C78 C79 C75 119.76(18) . . ?
O117 C112 C111 113.46(19) . . ?
C113 C112 O117 125.43(18) . . ?
C113 C112 C111 121.1(2) . . ?
C101 C100 C95 119.8(2) . . ?
C101 C100 C99 120.67(18) . . ?
C99 C100 C95 119.6(2) . . ?
C108 C93 C94 119.0(2) . . ?
C106 C93 C108 119.67(18) . . ?
C106 C93 C94 121.3(2) . . ?
C108 C114 C113 119.8(2) . . ?
C115 C114 C108 119.4(2) . . ?
C115 C114 C113 120.84(18) . . ?
C102 C101 C100 120.24(19) . . ?
C116 C115 C114 120.53(19) . . ?
C94 C95 C100 119.4(2) . . ?
C94 C95 C96 121.54(18) . . ?
C96 C95 C100 119.0(2) . . ?
C95 C96 C107 119.3(2) . . ?
C97 C96 C107 120.3(2) . . ?
C97 C96 C95 120.47(18) . . ?
O123 C102 C103 114.8(2) . . ?
O123 C102 C101 124.25(18) . . ?
C101 C102 C103 120.9(2) . . ?
C96 C97 C98 119.4(2) . . ?
C109 C97 C96 115.8(2) . . ?
C109 C97 C98 124.8(2) . . ?
C93 C106 C116 120.1(2) . . ?
C105 C106 C93 110.6(3) . . ?
C105 C106 C116 129.2(3) . . ?
O119 C116 C115 124.97(19) . . ?
O119 C116 C106 114.2(2) . . ?
C115 C116 C106 120.8(2) . . ?
C12 C13 C14 121.9(2) . . ?
C13 C12 C11 121.3(2) . . ?
C98 C99 C100 120.88(19) . . ?
O121 C98 C97 114.6(2) . . ?
C99 C98 O121 124.8(2) . . ?
C99 C98 C97 120.5(2) . . ?
C85 C86 C72 121.4(2) . . ?
C86 C85 C84 121.5(2) . . ?
C47 C48 C49 121.6(3) . . ?
C111 C110 C109 122.5(3) . . ?
C97 C109 C110 123.7(3) . . ?
C48 C47 C41 122.0(3) . . ?
C103 C104 C105 124.3(5) . . ?
C106 C105 C104 127.6(5) . . ?
C34 C33 C32 123.5(4) . . ?
C35 C34 C33 121.6(4) . . ?
C17 C23 C25 123.7(10) . . ?
C4 C25 C23 125.1(10) . . ?
C65 C27 C29 122.7(10) . . ?
C77 C29 C27 123.3(10) . . ?

loop_
_geom_bond_atom_site_label_1
_geom_bond_atom_site_label_2
_geom_bond_distance
_geom_bond_site_symmetry_2
_geom_bond_publ_flag
O25 C18 1.371(2) . ?
O25 C26 1.426(2) . ?
O55 C50 1.366(2) . ?
O55 C56 1.426(2) . ?
O91 C66 1.366(2) . ?
O91 C92 1.425(2) . ?
O23 C22 1.369(2) . ?
O23 C24 1.421(2) . ?
O61 C36 1.364(2) . ?
O61 C62 1.407(3) . ?
O61 C55 1.184(17) . ?
O27 C15 1.364(2) . ?
O27 C28 1.426(2) . ?
O57 C54 1.369(2) . ?
O57 C58 1.426(2) . ?
O29 C3 1.372(2) . ?
O29 C30 1.417(2) . ?
O59 C40 1.368(2) . ?
O59 C60 1.420(2) . ?
O89 C73 1.368(2) . ?
O89 C90 1.426(3) . ?
O87 C83 1.365(2) . ?
O87 C88 1.421(3) . ?
O80 C78 1.373(3) . ?
O80 C81 1.420(2) . ?
O117 C112 1.369(3) . ?
O117 C118 1.426(3) . ?
O123 C102 1.367(3) . ?
O123 C124 1.440(3) . ?
O119 C116 1.367(3) . ?
O119 C120 1.428(3) . ?
O121 C98 1.366(3) . ?
O121 C122 1.428(3) . ?
C7 C8 1.429(3) . ?
C7 C6 1.425(3) . ?
C7 C20 1.418(2) . ?
C9 C8 1.432(2) . ?
C9 C10 1.430(3) . ?
C9 C14 1.405(3) . ?
C43 C38 1.421(2) . ?
C43 C44 1.426(3) . ?
C43 C42 1.427(3) . ?
C8 C11 1.406(3) . ?
C46 C45 1.426(3) . ?
C46 C31 1.427(3) . ?
C46 C52 1.421(2) . ?
C45 C42 1.446(2) . ?
C45 C49 1.402(3) . ?
C5 C10 1.421(3) . ?
C5 C6 1.467(2) . ?
C5 C4 1.391(3) . ?
C69 C64 1.423(3) . ?
C69 C70 1.426(3) . ?
C69 C68 1.423(2) . ?
C31 C44 1.457(2) . ?
C31 C32 1.394(3) . ?
C10 C1 1.422(2) . ?
C6 C17 1.387(3) . ?
C20 C19 1.410(3) . ?
C20 C21 1.425(3) . ?
C38 C37 1.415(3) . ?
C38 C39 1.422(3) . ?
C44 C35 1.395(3) . ?
C11 C22 1.437(2) . ?
C11 C12 1.401(3) . ?
C52 C51 1.421(3) . ?
C52 C53 1.414(3) . ?
C66 C65 1.404(3) . ?
C66 C67 1.375(3) . ?
C42 C41 1.400(3) . ?
C1 C16 1.427(3) . ?
C1 C2 1.410(3) . ?
C76 C71 1.429(3) . ?
C76 C63 1.419(3) . ?
C76 C75 1.420(3) . ?
C49 C50 1.428(2) . ?
C49 C48 1.383(4) . ?
C71 C70 1.435(3) . ?
C71 C72 1.407(3) . ?
C18 C19 1.377(3) . ?
C18 C17 1.403(2) . ?
C36 C35 1.416(2) . ?
C36 C37 1.374(3) . ?
C65 C64 1.386(3) . ?
C65 C27 1.321(11) . ?
C64 C63 1.467(2) . ?
C63 C77 1.385(3) . ?
C35 C34 1.389(6) . ?
C70 C84 1.403(3) . ?
C68 C67 1.409(3) . ?
C68 C82 1.426(3) . ?
C17 C23 1.298(11) . ?
C41 C40 1.425(3) . ?
C41 C47 1.425(3) . ?
C16 C15 1.365(3) . ?
C22 C21 1.357(3) . ?
C50 C51 1.366(3) . ?
C15 C14 1.437(2) . ?
C84 C83 1.437(3) . ?
C84 C85 1.412(3) . ?
C83 C82 1.362(3) . ?
C54 C32 1.415(3) . ?
C54 C53 1.371(3) . ?
C32 C33 1.405(6) . ?
C108 C107 1.420(3) . ?
C108 C93 1.423(3) . ?
C108 C114 1.421(3) . ?
C72 C73 1.435(3) . ?
C72 C86 1.402(3) . ?
C75 C74 1.425(3) . ?
C75 C79 1.413(3) . ?
C40 C39 1.366(3) . ?
C14 C13 1.404(3) . ?
C4 C3 1.401(2) . ?
C4 C25 1.297(12) . ?
C3 C2 1.376(3) . ?
C73 C74 1.359(3) . ?
C113 C112 1.355(3) . ?
C113 C114 1.422(3) . ?
C77 C78 1.406(3) . ?
C77 C29 1.313(12) . ?
C111 C107 1.402(3) . ?
C111 C112 1.435(3) . ?
C111 C110 1.334(4) . ?
C107 C96 1.446(3) . ?
C94 C103 1.392(3) . ?
C94 C93 1.458(3) . ?
C94 C95 1.422(3) . ?
C103 C102 1.417(3) . ?
C103 C104 1.251(5) . ?
C78 C79 1.372(3) . ?
C100 C101 1.406(3) . ?
C100 C95 1.425(3) . ?
C100 C99 1.417(3) . ?
C93 C106 1.390(3) . ?
C114 C115 1.412(3) . ?
C101 C102 1.368(3) . ?
C115 C116 1.368(3) . ?
C95 C96 1.422(3) . ?
C96 C97 1.394(3) . ?
C97 C98 1.437(3) . ?
C97 C109 1.363(4) . ?
C106 C116 1.415(3) . ?
C106 C105 1.325(6) . ?
C13 C12 1.365(3) . ?
C99 C98 1.363(3) . ?
C86 C85 1.366(3) . ?
C48 C47 1.378(4) . ?
C110 C109 1.377(4) . ?
C104 C105 1.394(7) . ?
C33 C34 1.401(7) . ?
C23 C25 1.465(16) . ?
C27 C29 1.495(16) . ?
